data_7124674
loop_
_publ_author_name
'Li, Jiu-Ling'
'Li, Wei-Ze'
'Wang, Ying-Chun'
'Ren, Qiu'
'Wang, Heng-Shan'
'Pan, Ying-Ming'

_publ_section_title
;
 Palladium(ii)-catalyzed C-C and C-O bond formation for the synthesis of
 C1-benzoyl isoquinolines from isoquinoline N-oxides and nitroalkenes.
;
_journal_issue 65
_journal_name_full 'Chemical communications (Cambridge, England)'
_journal_page_first 10028
_journal_page_last 10031
_journal_paper_doi 10.1039/c6cc03530b
_journal_volume 52
_journal_year 2016
_chemical_formula_moiety 'C17 H13 N O2'
_chemical_formula_sum 'C17 H13 N O2'
_chemical_formula_weight 263.28
_space_group_crystal_system monoclinic
_space_group_IT_number 14
_space_group_name_Hall '-P 2ybc'
_space_group_name_H-M_alt 'P 1 21/c 1'
_atom_sites_solution_hydrogens geom
_atom_sites_solution_primary direct
_audit_creation_date 2016-04-26
_audit_creation_method
;
Olex2 1.2
(compiled 2016.02.19 svn.r3266 for OlexSys, GUI svn.r5155)
;
_audit_update_record
;
2016-04-26 deposited with the CCDC.
2016-07-14 downloaded from the CCDC.
;
_cell_angle_alpha 90
_cell_angle_beta 111.874(3)
_cell_angle_gamma 90
_cell_formula_units_Z 4
_cell_length_a 8.9419(18)
_cell_length_b 20.446(4)
_cell_length_c 7.9832(16)
_cell_measurement_reflns_used 5541
_cell_measurement_temperature 296.15
_cell_measurement_theta_max 26.58
_cell_measurement_theta_min 2.45
_cell_volume 1354.5(5)
_computing_cell_refinement 'SAINT v8.27A (Bruker, 2012)'
_computing_data_reduction 'SAINT v8.27A (Bruker, 2012)'
_computing_molecular_graphics 'Olex2 (Dolomanov et al., 2009)'
_computing_publication_material 'Olex2 (Dolomanov et al., 2009)'
_computing_structure_refinement 'XL (Sheldrick, 2008)'
_computing_structure_solution 'XS (Sheldrick, 2008)'
_diffrn_ambient_temperature 296.15
_diffrn_measured_fraction_theta_full 1.000
_diffrn_measured_fraction_theta_max 1.000
_diffrn_measurement_device_type 'Bruker APEX-II CCD'
_diffrn_measurement_method '\f and \w scans'
_diffrn_radiation_monochromator graphite
_diffrn_radiation_type MoK\a
_diffrn_radiation_wavelength 0.71073
_diffrn_reflns_av_R_equivalents 0.0301
_diffrn_reflns_av_unetI/netI 0.0209
_diffrn_reflns_Laue_measured_fraction_full 1.000
_diffrn_reflns_Laue_measured_fraction_max 1.000
_diffrn_reflns_limit_h_max 10
_diffrn_reflns_limit_h_min -10
_diffrn_reflns_limit_k_max 24
_diffrn_reflns_limit_k_min -24
_diffrn_reflns_limit_l_max 9
_diffrn_reflns_limit_l_min -9
_diffrn_reflns_number 14600
_diffrn_reflns_point_group_measured_fraction_full 1.000
_diffrn_reflns_point_group_measured_fraction_max 1.000
_diffrn_reflns_theta_full 25.242
_diffrn_reflns_theta_max 25.350
_diffrn_reflns_theta_min 1.992
_diffrn_standards_number 0
_exptl_absorpt_coefficient_mu 0.085
_exptl_absorpt_correction_type none
_exptl_crystal_colour 'metallic light orange'
_exptl_crystal_colour_lustre metallic
_exptl_crystal_colour_modifier light
_exptl_crystal_colour_primary orange
_exptl_crystal_density_diffrn 1.291
_exptl_crystal_description block
_exptl_crystal_F_000 552
_exptl_crystal_size_max 0.34
_exptl_crystal_size_mid 0.18
_exptl_crystal_size_min 0.07
_refine_diff_density_max 0.266
_refine_diff_density_min -0.154
_refine_diff_density_rms 0.050
_refine_ls_extinction_method none
_refine_ls_goodness_of_fit_ref 1.158
_refine_ls_hydrogen_treatment constr
_refine_ls_matrix_type full
_refine_ls_number_parameters 182
_refine_ls_number_reflns 2481
_refine_ls_number_restraints 0
_refine_ls_restrained_S_all 1.158
_refine_ls_R_factor_all 0.0694
_refine_ls_R_factor_gt 0.0606
_refine_ls_shift/su_max 0.000
_refine_ls_shift/su_mean 0.000
_refine_ls_structure_factor_coef Fsqd
_refine_ls_weighting_details 'w=1/[\s^2^(Fo^2^)+(0.0696P)^2^+1.0201P] where P=(Fo^2^+2Fc^2^)/3'
_refine_ls_weighting_scheme calc
_refine_ls_wR_factor_gt 0.1814
_refine_ls_wR_factor_ref 0.1873
_reflns_Friedel_coverage 0.000
_reflns_number_gt 2064
_reflns_number_total 2481
_reflns_threshold_expression 'I > 2\s(I)'
_cod_data_source_file c6cc03530b2.cif
_cod_data_source_block 20
_cod_database_code 7124674
_shelxl_version_number 2014-3
_shelx_space_group_comment
;
The symmetry employed for this shelxl refinement is uniquely defined
by the following loop, which should always be used as a source of
symmetry information in preference to the above space-group names.
They are only intended as comments.
;
_shelx_estimated_absorpt_t_max 0.994
_shelx_estimated_absorpt_t_min 0.972
_olex2_refinement_description
;
1. Fixed Uiso
 At 1.2 times of:
  All C(H) groups
 At 1.5 times of:
  All C(H,H,H) groups
2.a Aromatic/amide H refined with riding coordinates:
 C1(H1), C2(H2), C3(H3), C4(H4), C5(H5), C9(H9), C10(H10), C13(H13), C14(H14),
 C15(H15)
2.b Idealised Me refined as rotating group:
 C17(H17A,H17B,H17C)
;
_olex2_submission_special_instructions 'No special instructions were received'

loop_
_space_group_symop_operation_xyz
'x, y, z'
'-x, y+1/2, -z+1/2'
'-x, -y, -z'
'x, -y-1/2, z-1/2'

loop_
_atom_site_label
_atom_site_type_symbol
_atom_site_fract_x
_atom_site_fract_y
_atom_site_fract_z
_atom_site_U_iso_or_equiv
_atom_site_adp_type
_atom_site_occupancy
_atom_site_site_symmetry_order
_atom_site_calc_flag
_atom_site_refinement_flags_posn
O1 O -0.1035(3) 0.92181(11) 0.4711(3) 0.0734(7) Uani 1 1 d .
O2 O 0.4316(2) 0.69124(11) 0.7389(3) 0.0649(6) Uani 1 1 d .
N1 N -0.0892(3) 0.78821(11) 0.7047(3) 0.0514(6) Uani 1 1 d .
C1 C -0.2566(4) 0.98924(14) 0.6657(5) 0.0623(8) Uani 1 1 d .
H1 H -0.2786 1.0018 0.5470 0.075 Uiso 1 1 calc R
C2 C -0.3185(5) 1.02455(17) 0.7697(6) 0.0801(10) Uani 1 1 d .
H2 H -0.3823 1.0610 0.7214 0.096 Uiso 1 1 calc R
C3 C -0.2871(5) 1.00672(19) 0.9447(6) 0.0829(11) Uani 1 1 d .
H3 H -0.3300 1.0309 1.0148 0.100 Uiso 1 1 calc R
C4 C -0.1911(5) 0.95251(19) 1.0180(5) 0.0775(10) Uani 1 1 d .
H4 H -0.1692 0.9404 1.1371 0.093 Uiso 1 1 calc R
C5 C -0.1289(4) 0.91684(15) 0.9123(4) 0.0577(7) Uani 1 1 d .
H5 H -0.0646 0.8806 0.9608 0.069 Uiso 1 1 calc R
C6 C -0.1610(3) 0.93446(12) 0.7354(3) 0.0458(6) Uani 1 1 d .
C7 C -0.0907(3) 0.90050(13) 0.6184(3) 0.0478(6) Uani 1 1 d .
C8 C -0.0018(3) 0.83627(12) 0.6785(3) 0.0444(6) Uani 1 1 d .
C9 C -0.0211(3) 0.72764(13) 0.7374(4) 0.0523(7) Uani 1 1 d .
H9 H -0.0810 0.6935 0.7577 0.063 Uiso 1 1 calc R
C10 C 0.1293(3) 0.71415(13) 0.7422(4) 0.0477(6) Uani 1 1 d .
H10 H 0.1687 0.6716 0.7621 0.057 Uiso 1 1 calc R
C11 C 0.2248(3) 0.76490(12) 0.7170(3) 0.0424(6) Uani 1 1 d .
C12 C 0.3833(3) 0.75471(14) 0.7195(4) 0.0483(6) Uani 1 1 d .
C13 C 0.4725(3) 0.80666(16) 0.7010(4) 0.0597(8) Uani 1 1 d .
H13 H 0.5768 0.8000 0.7052 0.072 Uiso 1 1 calc R
C14 C 0.4071(4) 0.86975(16) 0.6758(4) 0.0640(8) Uani 1 1 d .
H14 H 0.4697 0.9046 0.6651 0.077 Uiso 1 1 calc R
C15 C 0.2543(4) 0.88157(14) 0.6664(4) 0.0558(7) Uani 1 1 d .
H15 H 0.2127 0.9238 0.6468 0.067 Uiso 1 1 calc R
C16 C 0.1595(3) 0.82894(12) 0.6867(3) 0.0432(6) Uani 1 1 d .
C17 C 0.5879(4) 0.6776(2) 0.7385(6) 0.0841(11) Uani 1 1 d .
H17A H 0.5931 0.6915 0.6258 0.126 Uiso 1 1 calc GR
H17B H 0.6084 0.6314 0.7534 0.126 Uiso 1 1 calc GR
H17C H 0.6675 0.7007 0.8358 0.126 Uiso 1 1 calc GR

loop_
_atom_site_aniso_label
_atom_site_aniso_U_11
_atom_site_aniso_U_22
_atom_site_aniso_U_33
_atom_site_aniso_U_23
_atom_site_aniso_U_13
_atom_site_aniso_U_12
O1 0.0969(17) 0.0757(15) 0.0555(13) 0.0190(11) 0.0373(12) 0.0155(12)
O2 0.0446(11) 0.0658(13) 0.0892(16) 0.0100(11) 0.0304(11) 0.0062(9)
N1 0.0462(12) 0.0508(13) 0.0619(14) 0.0043(11) 0.0255(11) -0.0027(10)
C1 0.0685(19) 0.0498(16) 0.071(2) 0.0100(14) 0.0285(16) 0.0044(14)
C2 0.083(2) 0.0548(19) 0.110(3) -0.0018(19) 0.045(2) 0.0103(17)
C3 0.088(3) 0.072(2) 0.105(3) -0.031(2) 0.054(2) -0.0075(19)
C4 0.091(3) 0.089(3) 0.061(2) -0.0153(18) 0.0386(19) -0.012(2)
C5 0.0665(18) 0.0591(17) 0.0484(16) 0.0016(13) 0.0227(14) -0.0003(14)
C6 0.0460(14) 0.0431(13) 0.0489(15) -0.0009(11) 0.0182(12) -0.0066(11)
C7 0.0501(15) 0.0510(15) 0.0432(14) 0.0041(11) 0.0185(12) -0.0051(12)
C8 0.0476(14) 0.0473(14) 0.0411(13) 0.0004(11) 0.0196(11) -0.0024(11)
C9 0.0473(15) 0.0479(15) 0.0667(18) 0.0059(13) 0.0270(13) -0.0059(12)
C10 0.0434(14) 0.0469(14) 0.0523(15) 0.0032(12) 0.0172(12) -0.0023(11)
C11 0.0394(13) 0.0513(14) 0.0344(12) -0.0010(10) 0.0114(10) -0.0068(11)
C12 0.0406(14) 0.0593(16) 0.0450(14) 0.0019(12) 0.0161(11) -0.0033(12)
C13 0.0416(15) 0.076(2) 0.0640(18) 0.0024(15) 0.0223(13) -0.0113(14)
C14 0.0591(18) 0.0629(19) 0.076(2) -0.0004(16) 0.0324(16) -0.0230(15)
C15 0.0606(17) 0.0490(15) 0.0626(18) -0.0011(13) 0.0283(14) -0.0121(13)
C16 0.0458(14) 0.0479(14) 0.0375(13) -0.0032(10) 0.0172(11) -0.0087(11)
C17 0.0487(18) 0.093(3) 0.115(3) 0.008(2) 0.0356(19) 0.0134(17)

loop_
_atom_type_symbol
_atom_type_description
_atom_type_scat_dispersion_real
_atom_type_scat_dispersion_imag
_atom_type_scat_source
C C 0.0033 0.0016 'International Tables Vol C Tables 4.2.6.8 and 6.1.1.4'
H H 0.0000 0.0000 'International Tables Vol C Tables 4.2.6.8 and 6.1.1.4'
N N 0.0061 0.0033 'International Tables Vol C Tables 4.2.6.8 and 6.1.1.4'
O O 0.0106 0.0060 'International Tables Vol C Tables 4.2.6.8 and 6.1.1.4'

loop_
_geom_angle_atom_site_label_1
_geom_angle_atom_site_label_2
_geom_angle_atom_site_label_3
_geom_angle
C12 O2 C17 117.2(2)
C8 N1 C9 117.3(2)
C2 C1 H1 119.6
C2 C1 C6 120.7(3)
C6 C1 H1 119.6
C1 C2 H2 119.8
C1 C2 C3 120.4(3)
C3 C2 H2 119.8
C2 C3 H3 119.9
C2 C3 C4 120.1(3)
C4 C3 H3 119.9
C3 C4 H4 120.3
C5 C4 C3 119.4(3)
C5 C4 H4 120.3
C4 C5 H5 119.7
C4 C5 C6 120.7(3)
C6 C5 H5 119.7
C1 C6 C7 117.9(3)
C5 C6 C1 118.7(3)
C5 C6 C7 123.3(3)
O1 C7 C6 122.2(3)
O1 C7 C8 117.6(2)
C6 C7 C8 120.2(2)
N1 C8 C7 115.0(2)
N1 C8 C16 124.3(2)
C16 C8 C7 120.5(2)
N1 C9 H9 118.1
C10 C9 N1 123.9(2)
C10 C9 H9 118.1
C9 C10 H10 120.2
C9 C10 C11 119.6(3)
C11 C10 H10 120.2
C10 C11 C12 123.0(2)
C10 C11 C16 118.2(2)
C16 C11 C12 118.8(2)
O2 C12 C11 114.4(2)
O2 C12 C13 125.5(3)
C13 C12 C11 120.1(3)
C12 C13 H13 120.0
C12 C13 C14 120.1(3)
C14 C13 H13 120.0
C13 C14 H14 119.0
C15 C14 C13 121.9(3)
C15 C14 H14 119.0
C14 C15 H15 120.3
C14 C15 C16 119.3(3)
C16 C15 H15 120.3
C11 C16 C8 116.7(2)
C15 C16 C8 123.6(2)
C15 C16 C11 119.7(2)
O2 C17 H17A 109.5
O2 C17 H17B 109.5
O2 C17 H17C 109.5
H17A C17 H17B 109.5
H17A C17 H17C 109.5
H17B C17 H17C 109.5

loop_
_geom_bond_atom_site_label_1
_geom_bond_atom_site_label_2
_geom_bond_distance
O1 C7 1.219(3)
O2 C12 1.358(3)
O2 C17 1.427(3)
N1 C8 1.320(3)
N1 C9 1.362(3)
C1 H1 0.9300
C1 C2 1.363(5)
C1 C6 1.393(4)
C2 H2 0.9300
C2 C3 1.368(5)
C3 H3 0.9300
C3 C4 1.390(6)
C4 H4 0.9300
C4 C5 1.379(4)
C5 H5 0.9300
C5 C6 1.381(4)
C6 C7 1.478(4)
C7 C8 1.518(4)
C8 C16 1.427(4)
C9 H9 0.9300
C9 C10 1.359(4)
C10 H10 0.9300
C10 C11 1.405(4)
C11 C12 1.426(4)
C11 C16 1.417(4)
C12 C13 1.369(4)
C13 H13 0.9300
C13 C14 1.400(4)
C14 H14 0.9300
C14 C15 1.361(4)
C15 H15 0.9300
C15 C16 1.416(4)
C17 H17A 0.9600
C17 H17B 0.9600
C17 H17C 0.9600

loop_
_geom_torsion_atom_site_label_1
_geom_torsion_atom_site_label_2
_geom_torsion_atom_site_label_3
_geom_torsion_atom_site_label_4
_geom_torsion
O1 C7 C8 N1 -117.8(3)
O1 C7 C8 C16 56.3(4)
O2 C12 C13 C14 177.8(3)
N1 C8 C16 C11 3.0(4)
N1 C8 C16 C15 -177.0(3)
N1 C9 C10 C11 1.7(4)
C1 C2 C3 C4 0.3(6)
C1 C6 C7 O1 5.9(4)
C1 C6 C7 C8 -172.9(2)
C2 C1 C6 C5 -0.5(4)
C2 C1 C6 C7 -176.8(3)
C2 C3 C4 C5 -0.3(6)
C3 C4 C5 C6 0.0(5)
C4 C5 C6 C1 0.4(4)
C4 C5 C6 C7 176.5(3)
C5 C6 C7 O1 -170.3(3)
C5 C6 C7 C8 10.9(4)
C6 C1 C2 C3 0.1(5)
C6 C7 C8 N1 61.0(3)
C6 C7 C8 C16 -124.8(3)
C7 C8 C16 C11 -170.6(2)
C7 C8 C16 C15 9.4(4)
C8 N1 C9 C10 -0.8(4)
C9 N1 C8 C7 172.3(2)
C9 N1 C8 C16 -1.6(4)
C9 C10 C11 C12 -179.7(3)
C9 C10 C11 C16 -0.2(4)
C10 C11 C12 O2 3.2(4)
C10 C11 C12 C13 -177.5(3)
C10 C11 C16 C8 -2.0(3)
C10 C11 C16 C15 178.1(2)
C11 C12 C13 C14 -1.4(4)
C12 C11 C16 C8 177.6(2)
C12 C11 C16 C15 -2.3(4)
C12 C13 C14 C15 -0.9(5)
C13 C14 C15 C16 1.5(5)
C14 C15 C16 C8 -179.8(3)
C14 C15 C16 C11 0.2(4)
C16 C11 C12 O2 -176.3(2)
C16 C11 C12 C13 3.0(4)
C17 O2 C12 C11 178.7(3)
C17 O2 C12 C13 -0.6(4)
